data_2220080
loop_
_publ_author_name
'Liang, Yao-Ren'
'Tong, Hung-Chun'
'Lo, Yih-Hsing'
'Lin, Chia-Her'
'Kuo, Ting Shen'

_publ_section_title
;
 Methylene bis(dithiobenzoate)
;
_journal_coeditor_code BI2313
_journal_issue 12
_journal_name_full 'Acta Crystallographica Section E'
_journal_page_first o2366
_journal_paper_doi 10.1107/S1600536808037379
_journal_volume 64
_journal_year 2008
_chemical_formula_iupac 'C15 H12 S4'
_chemical_formula_moiety 'C15 H12 S4'
_chemical_formula_sum 'C15 H12 S4'
_chemical_formula_weight 320.49
_chemical_name_systematic
;
Methylene bis(dithiobenzoate)
;
_space_group_IT_number 18
_symmetry_cell_setting orthorhombic
_symmetry_space_group_name_Hall 'P 2 2ab'
_symmetry_space_group_name_H-M 'P 21 21 2'
_atom_sites_solution_hydrogens geom
_atom_sites_solution_primary direct
_atom_sites_solution_secondary difmap
_audit_creation_method SHELXL-97
_cell_angle_alpha 90.00
_cell_angle_beta 90.00
_cell_angle_gamma 90.00
_cell_formula_units_Z 2
_cell_length_a 11.5800(3)
_cell_length_b 14.6440(11)
_cell_length_c 4.2710(7)
_cell_measurement_reflns_used 5256
_cell_measurement_temperature 200(2)
_cell_measurement_theta_max 25.35
_cell_measurement_theta_min 2.04
_cell_volume 724.27(13)
_computing_cell_refinement 'DENZO and SCALEPACK (Otwinowski & Minor, 1997)'
_computing_data_collection 'COLLECT (Nonius, 1999)'
_computing_data_reduction 'DENZO and SCALEPACK (Otwinowski & Minor, 1997)'
_computing_molecular_graphics 'SHELXTL (Sheldrick, 2008)'
_computing_publication_material 'SHELXTL (Sheldrick, 2008)'
_computing_structure_refinement 'SHELXL97 (Sheldrick, 2008)'
_computing_structure_solution 'SHELXS97 (Sheldrick, 2008)'
_diffrn_ambient_temperature 200(2)
_diffrn_measured_fraction_theta_full 0.981
_diffrn_measured_fraction_theta_max 0.981
_diffrn_measurement_device_type 'Nonius KappaCCD'
_diffrn_measurement_method \f
_diffrn_radiation_monochromator graphite
_diffrn_radiation_source 'fine-focus sealed tube'
_diffrn_radiation_type MoK\a
_diffrn_radiation_wavelength 0.71073
_diffrn_reflns_av_R_equivalents 0.0964
_diffrn_reflns_av_sigmaI/netI 0.0876
_diffrn_reflns_limit_h_max 13
_diffrn_reflns_limit_h_min -13
_diffrn_reflns_limit_k_max 17
_diffrn_reflns_limit_k_min -17
_diffrn_reflns_limit_l_max 4
_diffrn_reflns_limit_l_min -5
_diffrn_reflns_number 5256
_diffrn_reflns_theta_full 25.50
_diffrn_reflns_theta_max 25.50
_diffrn_reflns_theta_min 2.24
_diffrn_standards_number 0
_exptl_absorpt_coefficient_mu 0.637
_exptl_absorpt_correction_T_max 0.987
_exptl_absorpt_correction_T_min 0.933
_exptl_absorpt_correction_type multi-scan
_exptl_absorpt_process_details '(SORTAV; Blessing, 1995)'
_exptl_crystal_colour yellow
_exptl_crystal_density_diffrn 1.470
_exptl_crystal_density_method 'not measured'
_exptl_crystal_description plate
_exptl_crystal_F_000 332
_exptl_crystal_size_max 0.11
_exptl_crystal_size_mid 0.08
_exptl_crystal_size_min 0.02
_refine_diff_density_max 0.371
_refine_diff_density_min -0.463
_refine_ls_abs_structure_details 'Flack (1983), 505 Friedel pairs'
_refine_ls_abs_structure_Flack 0.2(3)
_refine_ls_extinction_method none
_refine_ls_goodness_of_fit_ref 1.126
_refine_ls_hydrogen_treatment constr
_refine_ls_matrix_type full
_refine_ls_number_parameters 87
_refine_ls_number_reflns 1317
_refine_ls_number_restraints 0
_refine_ls_restrained_S_all 1.126
_refine_ls_R_factor_all 0.1002
_refine_ls_R_factor_gt 0.0564
_refine_ls_shift/su_max 0.000
_refine_ls_shift/su_mean 0.000
_refine_ls_structure_factor_coef Fsqd
_refine_ls_weighting_details 'calc w=1/[\s^2^(Fo^2^)+(0.0733P)^2^] where P=(Fo^2^+2Fc^2^)/3'
_refine_ls_weighting_scheme calc
_refine_ls_wR_factor_gt 0.1166
_refine_ls_wR_factor_ref 0.1574
_reflns_number_gt 931
_reflns_number_total 1317
_reflns_threshold_expression I>2\s(I)
_cod_data_source_file bi2313.cif
_cod_data_source_block I
_cod_database_code 2220080
_cod_database_fobs_code 2220080

loop_
_symmetry_equiv_pos_as_xyz
'x, y, z'
'-x, -y, z'
'-x+1/2, y+1/2, -z'
'x+1/2, -y+1/2, -z'

loop_
_atom_site_type_symbol
_atom_site_label
_atom_site_fract_x
_atom_site_fract_y
_atom_site_fract_z
_atom_site_U_iso_or_equiv
_atom_site_adp_type
_atom_site_calc_flag
_atom_site_refinement_flags
_atom_site_occupancy
S S1 0.47264(14) 0.89784(9) 0.5726(3) 0.0446(5) Uani d . 1
S S2 0.72612(15) 0.92562(10) 0.5091(5) 0.0613(6) Uani d . 1
C C1 0.5000 1.0000 0.792(2) 0.049(2) Uani d S 1
H H1A 0.4346 1.0109 0.9253 0.058 Uiso d R 1
C C2 0.6098(5) 0.8635(4) 0.4525(14) 0.0437(15) Uani d . 1
C C3 0.6104(5) 0.7734(4) 0.2900(15) 0.0381(14) Uani d . 1
C C4 0.7071(5) 0.7447(4) 0.1238(15) 0.0480(17) Uani d . 1
H H4A 0.7733 0.7828 0.1147 0.058 Uiso calc R 1
C C5 0.7082(6) 0.6617(4) -0.0279(16) 0.0572(18) Uani d . 1
H H5A 0.7749 0.6428 -0.1397 0.069 Uiso calc R 1
C C6 0.6127(6) 0.6064(4) -0.0173(15) 0.0562(18) Uani d . 1
H H6A 0.6136 0.5491 -0.1211 0.067 Uiso calc R 1
C C7 0.5161(6) 0.6336(4) 0.1422(16) 0.0600(19) Uani d . 1
H H7A 0.4503 0.5949 0.1492 0.072 Uiso calc R 1
C C8 0.5140(6) 0.7159(4) 0.2913(15) 0.0499(17) Uani d . 1
H H8A 0.4459 0.7345 0.3977 0.060 Uiso calc R 1

loop_
_atom_site_aniso_label
_atom_site_aniso_U_11
_atom_site_aniso_U_22
_atom_site_aniso_U_33
_atom_site_aniso_U_12
_atom_site_aniso_U_13
_atom_site_aniso_U_23
S1 0.0456(9) 0.0410(8) 0.0472(9) -0.0042(7) 0.0029(7) 0.0005(7)
S2 0.0472(10) 0.0568(9) 0.0800(14) -0.0132(7) -0.0145(9) 0.0109(10)
C1 0.063(7) 0.043(5) 0.039(5) -0.008(4) 0.000 0.000
C2 0.042(4) 0.048(3) 0.041(3) -0.003(2) -0.012(3) 0.017(3)
C3 0.035(3) 0.035(3) 0.044(4) 0.001(3) 0.000(3) 0.016(3)
C4 0.038(4) 0.058(4) 0.048(4) 0.002(3) 0.002(3) 0.018(3)
C5 0.055(4) 0.062(4) 0.054(4) 0.019(3) 0.016(4) 0.011(4)
C6 0.068(5) 0.039(3) 0.062(4) 0.013(3) 0.012(4) -0.001(4)
C7 0.057(5) 0.046(3) 0.077(5) -0.001(3) 0.017(4) -0.005(3)
C8 0.044(4) 0.042(3) 0.064(4) 0.003(3) 0.008(4) 0.001(3)

loop_
_atom_type_symbol
_atom_type_description
_atom_type_scat_dispersion_real
_atom_type_scat_dispersion_imag
_atom_type_scat_source
C C 0.0033 0.0016 'International Tables Vol C Tables 4.2.6.8 and 6.1.1.4'
H H 0.0000 0.0000 'International Tables Vol C Tables 4.2.6.8 and 6.1.1.4'
Ru Ru -1.2594 0.8363 'International Tables Vol C Tables 4.2.6.8 and 6.1.1.4'
S S 0.1246 0.1234 'International Tables Vol C Tables 4.2.6.8 and 6.1.1.4'
N N 0.0061 0.0033 'International Tables Vol C Tables 4.2.6.8 and 6.1.1.4'
O O 0.0106 0.0060 'International Tables Vol C Tables 4.2.6.8 and 6.1.1.4'

loop_
_geom_angle_atom_site_label_1
_geom_angle_atom_site_label_2
_geom_angle_atom_site_label_3
_geom_angle_site_symmetry_1
_geom_angle_site_symmetry_3
_geom_angle
C2 S1 C1 . . 103.5(2)
S1 C1 S1 . 2_675 116.9(5)
S1 C1 H1A . . 108.0
S1 C1 H1A 2_675 . 108.0
C3 C2 S2 . . 123.6(4)
C3 C2 S1 . . 113.4(4)
S2 C2 S1 . . 123.0(4)
C4 C3 C8 . . 117.5(6)
C4 C3 C2 . . 120.6(5)
C8 C3 C2 . . 121.8(5)
C5 C4 C3 . . 121.0(6)
C5 C4 H4A . . 119.5
C3 C4 H4A . . 119.5
C6 C5 C4 . . 119.9(6)
C6 C5 H5A . . 120.1
C4 C5 H5A . . 120.1
C7 C6 C5 . . 120.3(6)
C7 C6 H6A . . 119.9
C5 C6 H6A . . 119.9
C8 C7 C6 . . 120.2(7)
C8 C7 H7A . . 119.9
C6 C7 H7A . . 119.9
C7 C8 C3 . . 121.1(6)
C7 C8 H8A . . 119.5
C3 C8 H8A . . 119.5

loop_
_geom_bond_atom_site_label_1
_geom_bond_atom_site_label_2
_geom_bond_site_symmetry_2
_geom_bond_distance
S1 C2 . 1.743(6)
S1 C1 . 1.794(5)
S2 C2 . 1.643(6)
C1 S1 2_675 1.794(5)
C1 H1A . 0.960
C2 C3 . 1.491(8)
C3 C4 . 1.391(8)
C3 C8 . 1.399(8)
C4 C5 . 1.377(9)
C4 H4A . 0.950
C5 C6 . 1.370(9)
C5 H5A . 0.950
C6 C7 . 1.369(8)
C6 H6A . 0.950
C7 C8 . 1.364(8)
C7 H7A . 0.950
C8 H8A . 0.950

loop_
_geom_torsion_atom_site_label_1
_geom_torsion_atom_site_label_2
_geom_torsion_atom_site_label_3
_geom_torsion_atom_site_label_4
_geom_torsion_site_symmetry_4
_geom_torsion
C2 S1 C1 S1 2_675 78.0(2)
C1 S1 C2 C3 . 174.1(4)
C1 S1 C2 S2 . -6.7(5)
S2 C2 C3 C4 . -12.4(8)
S1 C2 C3 C4 . 166.7(5)
S2 C2 C3 C8 . 169.3(5)
S1 C2 C3 C8 . -11.6(7)
C8 C3 C4 C5 . -1.4(9)
C2 C3 C4 C5 . -179.7(5)
C3 C4 C5 C6 . 0.3(9)
C4 C5 C6 C7 . 0.3(10)
C5 C6 C7 C8 . 0.2(10)
C6 C7 C8 C3 . -1.3(10)
C4 C3 C8 C7 . 1.8(9)
C2 C3 C8 C7 . -179.8(6)
